data_4089206
loop_
_publ_author_name
'Grandl, Markus'
'Rudolf, Benjamin'
'Sun, Yu'
'Bechtel, Dominique F.'
'Pierik, Antonio J.'
'Pammer, Frank'

_publ_section_title
;
 Intramolecular N\\rightarrow B Coordination as a Stabilizing Scaffold for
 \p-Conjugated Radical Anions with Tunable Redox Potentials
;
_journal_issue 14
_journal_name_full Organometallics
_journal_page_first 2527
_journal_paper_doi 10.1021/acs.organomet.6b00916
_journal_volume 36
_journal_year 2017
_chemical_formula_sum 'C40 H54 B2 N2'
_chemical_formula_weight 584.47
_space_group_crystal_system triclinic
_space_group_IT_number 2
_space_group_name_Hall '-P 1'
_space_group_name_H-M_alt 'P -1'
_atom_sites_solution_hydrogens geom
_atom_sites_solution_primary direct
_atom_sites_solution_secondary difmap
_audit_creation_method SHELXL-2014/7
_cell_angle_alpha 79.035(9)
_cell_angle_beta 79.358(10)
_cell_angle_gamma 75.534(11)
_cell_formula_units_Z 1
_cell_length_a 8.6836(12)
_cell_length_b 8.9921(9)
_cell_length_c 11.0625(12)
_cell_measurement_reflns_used 2200
_cell_measurement_temperature 150(2)
_cell_measurement_theta_max 28.8930
_cell_measurement_theta_min 3.2400
_cell_volume 812.55(17)
_computing_cell_refinement 'CrysAlisPro 1.171.38.41 (Rigaku OD, 2015)'
_computing_data_collection 'CrysAlisPro 1.171.38.41 (Rigaku OD, 2015)'
_computing_data_reduction 'CrysAlisPro 1.171.38.41 (Rigaku OD, 2015)'
_computing_structure_refinement 'SHELXL-2014/7 (Sheldrick, 2014)'
_computing_structure_solution 'SHELXS-2014/7 (Sheldrick, 2014)'
_diffrn_ambient_temperature 150(2)
_diffrn_detector_area_resol_mean 10.3385
_diffrn_measured_fraction_theta_full 0.999
_diffrn_measured_fraction_theta_max 0.874
_diffrn_measurement_device_type 'SuperNova, Dual, Cu at zero, Atlas'
_diffrn_measurement_method '\w scans'
_diffrn_radiation_type 'Mo K\a'
_diffrn_radiation_wavelength 0.71073
_diffrn_reflns_av_R_equivalents 0.0276
_diffrn_reflns_av_unetI/netI 0.0535
_diffrn_reflns_Laue_measured_fraction_full 0.999
_diffrn_reflns_Laue_measured_fraction_max 0.874
_diffrn_reflns_limit_h_max 11
_diffrn_reflns_limit_h_min -9
_diffrn_reflns_limit_k_max 11
_diffrn_reflns_limit_k_min -11
_diffrn_reflns_limit_l_max 13
_diffrn_reflns_limit_l_min -13
_diffrn_reflns_number 6190
_diffrn_reflns_point_group_measured_fraction_full 0.999
_diffrn_reflns_point_group_measured_fraction_max 0.874
_diffrn_reflns_theta_full 25.242
_diffrn_reflns_theta_max 29.383
_diffrn_reflns_theta_min 2.872
_diffrn_source 'micro-focus sealed X-ray tube'
_exptl_absorpt_coefficient_mu 0.067
_exptl_absorpt_correction_T_max 1.00000
_exptl_absorpt_correction_T_min 0.95005
_exptl_absorpt_correction_type multi-scan
_exptl_absorpt_process_details
;
CrysAlisPro 1.171.38.41 (Rigaku Oxford Diffraction, 2015)
Empirical absorption correction using spherical harmonics,
 implemented in SCALE3 ABSPACK scaling algorithm.
;
_exptl_crystal_colour red
_exptl_crystal_density_diffrn 1.194
_exptl_crystal_description 'transparent prism'
_exptl_crystal_F_000 318
_exptl_crystal_size_max 0.284
_exptl_crystal_size_mid 0.126
_exptl_crystal_size_min 0.063
_refine_diff_density_max 0.264
_refine_diff_density_min -0.257
_refine_diff_density_rms 0.048
_refine_ls_extinction_method none
_refine_ls_goodness_of_fit_ref 1.025
_refine_ls_hydrogen_treatment constr
_refine_ls_matrix_type full
_refine_ls_number_parameters 202
_refine_ls_number_reflns 6190
_refine_ls_number_restraints 0
_refine_ls_restrained_S_all 1.025
_refine_ls_R_factor_all 0.0631
_refine_ls_R_factor_gt 0.0435
_refine_ls_shift/su_max 0.000
_refine_ls_shift/su_mean 0.000
_refine_ls_structure_factor_coef Fsqd
_refine_ls_weighting_details 'w=1/[\s^2^(Fo^2^)+(0.0613P)^2^] where P=(Fo^2^+2Fc^2^)/3'
_refine_ls_weighting_scheme calc
_refine_ls_wR_factor_gt 0.1117
_refine_ls_wR_factor_ref 0.1159
_reflns_Friedel_coverage 0.000
_reflns_number_gt 4409
_reflns_number_total 6190
_reflns_threshold_expression 'I > 2\s(I)'
_cod_data_source_file om6b00916_si_002.cif
_cod_data_source_block shelx
_cod_database_code 4089206
_shelx_shelxl_version_number 2014/7
_shelx_space_group_comment
;
The symmetry employed for this shelxl refinement is uniquely defined
by the following loop, which should always be used as a source of
symmetry information in preference to the above space-group names.
They are only intended as comments.
;
_shelx_estimated_absorpt_t_min 0.981
_shelx_estimated_absorpt_t_max 0.996

loop_
_space_group_symop_operation_xyz
'x, y, z'
'-x, -y, -z'

loop_
_atom_site_label
_atom_site_type_symbol
_atom_site_fract_x
_atom_site_fract_y
_atom_site_fract_z
_atom_site_U_iso_or_equiv
_atom_site_adp_type
_atom_site_occupancy
_atom_site_site_symmetry_order
_atom_site_calc_flag
_atom_site_refinement_flags_posn
_atom_site_refinement_flags_adp
C1 C 0.22449(17) -0.08187(17) 0.68938(12) 0.0152(3) Uani 1 1 d . .
C2 C 0.26093(18) -0.13711(18) 0.57563(12) 0.0183(3) Uani 1 1 d . .
H2 H 0.3642 -0.1377 0.5284 0.022 Uiso 1 1 calc R U
C3 C 0.15070(18) -0.19136(18) 0.52930(13) 0.0203(4) Uani 1 1 d . .
H3 H 0.1795 -0.2298 0.4520 0.024 Uiso 1 1 calc R U
C4 C -0.00119(18) -0.18942(18) 0.59578(13) 0.0198(3) Uani 1 1 d . .
H4 H -0.0772 -0.2259 0.5642 0.024 Uiso 1 1 calc R U
C5 C -0.04161(18) -0.13394(18) 0.70854(12) 0.0175(3) Uani 1 1 d . .
H5 H -0.1462 -0.1314 0.7538 0.021 Uiso 1 1 calc R U
C6 C 0.06989(17) -0.08170(17) 0.75641(12) 0.0147(3) Uani 1 1 d . .
C7 C 0.34108(17) -0.01864(17) 0.73975(12) 0.0160(3) Uani 1 1 d . .
H7 H 0.4118 0.0216 0.6651 0.019 Uiso 1 1 calc R U
C8 C 0.45630(17) -0.14802(18) 0.81782(13) 0.0187(3) Uani 1 1 d . .
H8 H 0.5256 -0.0948 0.8495 0.022 Uiso 1 1 calc R U
C9 C 0.37213(18) -0.23826(19) 0.93147(14) 0.0244(4) Uani 1 1 d . .
H9A H 0.3217 -0.1692 0.9933 0.037 Uiso 1 1 calc R U
H9B H 0.4512 -0.3254 0.9679 0.037 Uiso 1 1 calc R U
H9C H 0.2897 -0.2780 0.9060 0.037 Uiso 1 1 calc R U
C10 C 0.56889(19) -0.2636(2) 0.73762(15) 0.0303(4) Uani 1 1 d . .
H10A H 0.5064 -0.3255 0.7111 0.045 Uiso 1 1 calc R U
H10B H 0.6496 -0.3326 0.7862 0.045 Uiso 1 1 calc R U
H10C H 0.6226 -0.2068 0.6642 0.045 Uiso 1 1 calc R U
C11 C 0.14069(17) 0.27040(18) 0.71194(12) 0.0180(3) Uani 1 1 d . .
H11 H 0.0677 0.2236 0.6780 0.022 Uiso 1 1 calc R U
C12 C 0.26238(19) 0.32657(19) 0.60239(13) 0.0236(4) Uani 1 1 d . .
H12A H 0.3021 0.2444 0.5488 0.028 Uiso 1 1 calc R U
H12B H 0.2043 0.4195 0.5520 0.028 Uiso 1 1 calc R U
C13 C 0.40837(19) 0.36727(19) 0.63742(13) 0.0232(4) Uani 1 1 d . .
H13A H 0.3762 0.4749 0.6565 0.028 Uiso 1 1 calc R U
H13B H 0.4931 0.3654 0.5640 0.028 Uiso 1 1 calc R U
C14 C 0.48130(18) 0.25984(19) 0.74885(13) 0.0206(3) Uani 1 1 d . .
H14A H 0.5543 0.3105 0.7772 0.025 Uiso 1 1 calc R U
H14B H 0.5462 0.1618 0.7211 0.025 Uiso 1 1 calc R U
C15 C 0.35261(17) 0.22149(17) 0.85969(12) 0.0159(3) Uani 1 1 d . .
H15 H 0.4074 0.1471 0.9264 0.019 Uiso 1 1 calc R U
C16 C 0.26366(18) 0.37437(18) 0.91186(13) 0.0190(3) Uani 1 1 d . .
H16A H 0.2136 0.3460 0.9985 0.023 Uiso 1 1 calc R U
H16B H 0.3450 0.4329 0.9152 0.023 Uiso 1 1 calc R U
C17 C 0.13334(18) 0.48363(18) 0.84038(13) 0.0208(3) Uani 1 1 d . .
H17A H 0.0581 0.5496 0.8979 0.025 Uiso 1 1 calc R U
H17B H 0.1849 0.5530 0.7733 0.025 Uiso 1 1 calc R U
C18 C 0.03677(18) 0.40189(18) 0.78257(13) 0.0210(3) Uani 1 1 d . .
H18A H -0.0270 0.4799 0.7243 0.025 Uiso 1 1 calc R U
H18B H -0.0396 0.3580 0.8494 0.025 Uiso 1 1 calc R U
C19 C 0.03068(16) -0.03341(17) 0.88054(12) 0.0136(3) Uani 1 1 d . .
C20 C 0.08017(17) 0.09280(17) 1.02800(12) 0.0147(3) Uani 1 1 d . .
H20 H 0.1372 0.1590 1.0498 0.018 Uiso 1 1 calc R U
B1 B 0.24303(19) 0.1347(2) 0.80508(14) 0.0144(3) Uani 1 1 d . .
N1 N 0.11151(13) 0.06243(14) 0.91098(10) 0.0136(3) Uani 1 1 d . .

loop_
_atom_site_aniso_label
_atom_site_aniso_U_11
_atom_site_aniso_U_22
_atom_site_aniso_U_33
_atom_site_aniso_U_23
_atom_site_aniso_U_13
_atom_site_aniso_U_12
C1 0.0185(8) 0.0109(8) 0.0157(7) -0.0008(5) -0.0024(5) -0.0031(6)
C2 0.0187(8) 0.0187(9) 0.0163(7) -0.0041(6) 0.0022(5) -0.0045(6)
C3 0.0263(9) 0.0202(9) 0.0147(7) -0.0058(6) -0.0040(6) -0.0028(7)
C4 0.0234(8) 0.0191(9) 0.0199(8) -0.0033(6) -0.0077(6) -0.0063(7)
C5 0.0172(8) 0.0185(9) 0.0171(8) -0.0002(6) -0.0025(5) -0.0064(6)
C6 0.0184(8) 0.0122(8) 0.0131(7) -0.0010(5) -0.0010(5) -0.0042(6)
C7 0.0155(7) 0.0179(8) 0.0155(7) -0.0034(6) 0.0016(5) -0.0076(6)
C8 0.0157(8) 0.0193(9) 0.0238(8) -0.0083(6) -0.0047(6) -0.0039(6)
C9 0.0211(8) 0.0205(9) 0.0318(9) -0.0010(7) -0.0107(7) -0.0024(7)
C10 0.0216(9) 0.0347(11) 0.0363(9) -0.0170(8) -0.0084(7) 0.0023(8)
C11 0.0209(8) 0.0177(9) 0.0176(7) -0.0020(6) -0.0039(6) -0.0079(6)
C12 0.0325(9) 0.0213(9) 0.0161(8) 0.0001(6) -0.0009(6) -0.0086(7)
C13 0.0283(9) 0.0197(9) 0.0203(8) -0.0036(6) 0.0062(6) -0.0099(7)
C14 0.0194(8) 0.0212(9) 0.0235(8) -0.0066(6) 0.0035(6) -0.0114(7)
C15 0.0178(8) 0.0144(8) 0.0160(7) -0.0014(6) -0.0019(5) -0.0057(6)
C16 0.0228(8) 0.0165(9) 0.0192(8) -0.0039(6) 0.0003(6) -0.0087(7)
C17 0.0232(8) 0.0161(9) 0.0214(8) -0.0045(6) 0.0009(6) -0.0031(7)
C18 0.0196(8) 0.0189(9) 0.0225(8) -0.0004(6) -0.0032(6) -0.0024(7)
C19 0.0130(7) 0.0118(8) 0.0164(7) -0.0026(5) -0.0033(5) -0.0021(6)
C20 0.0162(7) 0.0126(8) 0.0165(7) -0.0039(5) -0.0018(5) -0.0043(6)
B1 0.0146(8) 0.0159(9) 0.0125(8) -0.0011(6) 0.0020(6) -0.0067(7)
N1 0.0138(6) 0.0124(7) 0.0146(6) -0.0016(5) -0.0021(4) -0.0032(5)

loop_
_atom_type_symbol
_atom_type_description
_atom_type_scat_dispersion_real
_atom_type_scat_dispersion_imag
_atom_type_scat_source
C C 0.0033 0.0016 'International Tables Vol C Tables 4.2.6.8 and 6.1.1.4'
H H 0.0000 0.0000 'International Tables Vol C Tables 4.2.6.8 and 6.1.1.4'
B B 0.0013 0.0007 'International Tables Vol C Tables 4.2.6.8 and 6.1.1.4'
N N 0.0061 0.0033 'International Tables Vol C Tables 4.2.6.8 and 6.1.1.4'

loop_
_geom_angle_atom_site_label_1
_geom_angle_atom_site_label_2
_geom_angle_atom_site_label_3
_geom_angle
_geom_angle_site_symmetry_1
_geom_angle_site_symmetry_3
C2 C1 C6 117.52(13) . .
C2 C1 C7 122.69(13) . .
C6 C1 C7 119.76(12) . .
C3 C2 C1 121.90(13) . .
C3 C2 H2 119.0 . .
C1 C2 H2 119.0 . .
C4 C3 C2 119.93(13) . .
C4 C3 H3 120.0 . .
C2 C3 H3 120.0 . .
C5 C4 C3 119.58(14) . .
C5 C4 H4 120.2 . .
C3 C4 H4 120.2 . .
C4 C5 C6 120.64(14) . .
C4 C5 H5 119.7 . .
C6 C5 H5 119.7 . .
C5 C6 C1 120.42(13) . .
C5 C6 C19 120.53(13) . .
C1 C6 C19 118.97(13) . .
C1 C7 C8 112.78(12) . .
C1 C7 B1 109.38(11) . .
C8 C7 B1 117.09(11) . .
C1 C7 H7 105.5 . .
C8 C7 H7 105.5 . .
B1 C7 H7 105.5 . .
C9 C8 C10 108.91(14) . .
C9 C8 C7 114.97(12) . .
C10 C8 C7 111.89(12) . .
C9 C8 H8 106.9 . .
C10 C8 H8 106.9 . .
C7 C8 H8 106.9 . .
C8 C9 H9A 109.5 . .
C8 C9 H9B 109.5 . .
H9A C9 H9B 109.5 . .
C8 C9 H9C 109.5 . .
H9A C9 H9C 109.5 . .
H9B C9 H9C 109.5 . .
C8 C10 H10A 109.5 . .
C8 C10 H10B 109.5 . .
H10A C10 H10B 109.5 . .
C8 C10 H10C 109.5 . .
H10A C10 H10C 109.5 . .
H10B C10 H10C 109.5 . .
C18 C11 C12 113.36(13) . .
C18 C11 B1 110.84(11) . .
C12 C11 B1 107.35(12) . .
C18 C11 H11 108.4 . .
C12 C11 H11 108.4 . .
B1 C11 H11 108.4 . .
C13 C12 C11 116.35(12) . .
C13 C12 H12A 108.2 . .
C11 C12 H12A 108.2 . .
C13 C12 H12B 108.2 . .
C11 C12 H12B 108.2 . .
H12A C12 H12B 107.4 . .
C12 C13 C14 115.68(13) . .
C12 C13 H13A 108.4 . .
C14 C13 H13A 108.4 . .
C12 C13 H13B 108.4 . .
C14 C13 H13B 108.4 . .
H13A C13 H13B 107.4 . .
C13 C14 C15 113.03(12) . .
C13 C14 H14A 109.0 . .
C15 C14 H14A 109.0 . .
C13 C14 H14B 109.0 . .
C15 C14 H14B 109.0 . .
H14A C14 H14B 107.8 . .
C14 C15 C16 108.58(12) . .
C14 C15 B1 105.16(11) . .
C16 C15 B1 116.29(12) . .
C14 C15 H15 108.9 . .
C16 C15 H15 108.9 . .
B1 C15 H15 108.9 . .
C17 C16 C15 116.98(12) . .
C17 C16 H16A 108.1 . .
C15 C16 H16A 108.1 . .
C17 C16 H16B 108.1 . .
C15 C16 H16B 108.1 . .
H16A C16 H16B 107.3 . .
C18 C17 C16 114.76(13) . .
C18 C17 H17A 108.6 . .
C16 C17 H17A 108.6 . .
C18 C17 H17B 108.6 . .
C16 C17 H17B 108.6 . .
H17A C17 H17B 107.6 . .
C17 C18 C11 114.06(12) . .
C17 C18 H18A 108.7 . .
C11 C18 H18A 108.7 . .
C17 C18 H18B 108.7 . .
C11 C18 H18B 108.7 . .
H18A C18 H18B 107.6 . .
N1 C19 C20 118.24(12) . 2_557
N1 C19 C6 120.29(12) . .
C20 C19 C6 121.30(13) 2_557 .
N1 C20 C19 123.91(13) . 2_557
N1 C20 H20 118.0 . .
C19 C20 H20 118.0 2_557 .
C15 B1 C11 105.15(12) . .
C15 B1 N1 114.05(11) . .
C11 B1 N1 106.63(11) . .
C15 B1 C7 115.72(12) . .
C11 B1 C7 113.47(11) . .
N1 B1 C7 101.71(11) . .
C20 N1 C19 117.85(12) . .
C20 N1 B1 122.69(12) . .
C19 N1 B1 119.46(11) . .

loop_
_geom_bond_atom_site_label_1
_geom_bond_atom_site_label_2
_geom_bond_distance
_geom_bond_site_symmetry_2
C1 C2 1.3938(19) .
C1 C6 1.4084(19) .
C1 C7 1.508(2) .
C2 C3 1.388(2) .
C2 H2 0.9500 .
C3 C4 1.384(2) .
C3 H3 0.9500 .
C4 C5 1.384(2) .
C4 H4 0.9500 .
C5 C6 1.396(2) .
C5 H5 0.9500 .
C6 C19 1.4732(19) .
C7 C8 1.567(2) .
C7 B1 1.648(2) .
C7 H7 1.0000 .
C8 C9 1.530(2) .
C8 C10 1.532(2) .
C8 H8 1.0000 .
C9 H9A 0.9800 .
C9 H9B 0.9800 .
C9 H9C 0.9800 .
C10 H10A 0.9800 .
C10 H10B 0.9800 .
C10 H10C 0.9800 .
C11 C18 1.543(2) .
C11 C12 1.550(2) .
C11 B1 1.630(2) .
C11 H11 1.0000 .
C12 C13 1.536(2) .
C12 H12A 0.9900 .
C12 H12B 0.9900 .
C13 C14 1.544(2) .
C13 H13A 0.9900 .
C13 H13B 0.9900 .
C14 C15 1.5482(19) .
C14 H14A 0.9900 .
C14 H14B 0.9900 .
C15 C16 1.558(2) .
C15 B1 1.625(2) .
C15 H15 1.0000 .
C16 C17 1.533(2) .
C16 H16A 0.9900 .
C16 H16B 0.9900 .
C17 C18 1.529(2) .
C17 H17A 0.9900 .
C17 H17B 0.9900 .
C18 H18A 0.9900 .
C18 H18B 0.9900 .
C19 N1 1.3596(18) .
C19 C20 1.3882(19) 2_557
C20 N1 1.3385(17) .
C20 C19 1.3882(19) 2_557
C20 H20 0.9500 .
B1 N1 1.6392(19) .
